data_4501602
loop_
_publ_author_name
'Li, Cheng-Peng'
'Yu, Qian'
'Chen, Jing'
'Du, Miao'

_publ_section_title
;
 Supramolecular Coordination Complexes with 5-Sulfoisophthalic Acid and
 2,5-Bipyridyl-1,3,4-Oxadiazole: Specific Sensitivity to Acidity for
 Cd(II) Species
;
_journal_issue 6
_journal_name_full 'Crystal Growth &amp; Design'
_journal_page_first 2650
_journal_paper_doi 10.1021/cg100144p
_journal_volume 10
_journal_year 2010
_chemical_formula_sum 'C68 H68 N16 Ni3 O29 S2'
_chemical_formula_weight 1813.63
_chemical_name_systematic
; 
 ? 
;
_space_group_IT_number 14
_symmetry_cell_setting monoclinic
_symmetry_space_group_name_Hall '-P 2ybc'
_symmetry_space_group_name_H-M 'P 1 21/c 1'
_atom_sites_solution_hydrogens geom
_atom_sites_solution_primary direct
_atom_sites_solution_secondary difmap
_audit_creation_method SHELXL-97
_cell_angle_alpha 90.00
_cell_angle_beta 94.375(4)
_cell_angle_gamma 90.00
_cell_formula_units_Z 2
_cell_length_a 13.503(3)
_cell_length_b 13.852(3)
_cell_length_c 21.216(4)
_cell_measurement_reflns_used 2465
_cell_measurement_temperature 296(2)
_cell_measurement_theta_max 21.97
_cell_measurement_theta_min 2.36
_cell_volume 3956.8(14)
_computing_cell_refinement 'Bruker APEX II'
_computing_data_collection 'Bruker APEX II'
_computing_data_reduction 'Bruker SAINT'
_computing_molecular_graphics 'Bruker SHELXTL'
_computing_publication_material 'Bruker SHELXTL'
_computing_structure_refinement 'SHELXL-97 (Sheldrick, 1997)'
_computing_structure_solution 'SHELXS-97 (Sheldrick, 1990)'
_diffrn_ambient_temperature 296(2)
_diffrn_measured_fraction_theta_full 1.000
_diffrn_measured_fraction_theta_max 1.000
_diffrn_measurement_device_type 'APEX II CCD area detector'
_diffrn_measurement_method 'phi and omega scans'
_diffrn_radiation_monochromator graphite
_diffrn_radiation_source 'fine-focus sealed tube'
_diffrn_radiation_type MoK\a
_diffrn_radiation_wavelength 0.71073
_diffrn_reflns_av_R_equivalents 0.0658
_diffrn_reflns_av_sigmaI/netI 0.0825
_diffrn_reflns_limit_h_max 16
_diffrn_reflns_limit_h_min -16
_diffrn_reflns_limit_k_max 11
_diffrn_reflns_limit_k_min -16
_diffrn_reflns_limit_l_max 25
_diffrn_reflns_limit_l_min -21
_diffrn_reflns_number 20152
_diffrn_reflns_theta_full 25.03
_diffrn_reflns_theta_max 25.03
_diffrn_reflns_theta_min 1.51
_exptl_absorpt_coefficient_mu 0.852
_exptl_absorpt_correction_T_max 1.000000
_exptl_absorpt_correction_T_min 0.855998
_exptl_absorpt_correction_type multi-scan
_exptl_absorpt_process_details SADABS
_exptl_crystal_colour GREEN
_exptl_crystal_density_diffrn 1.522
_exptl_crystal_density_meas ?
_exptl_crystal_density_method 'not measured'
_exptl_crystal_description BLOCK
_exptl_crystal_F_000 1872
_exptl_crystal_size_max 0.24
_exptl_crystal_size_mid 0.18
_exptl_crystal_size_min 0.16
_refine_diff_density_max 0.838
_refine_diff_density_min -0.548
_refine_diff_density_rms 0.089
_refine_ls_extinction_method none
_refine_ls_goodness_of_fit_ref 1.106
_refine_ls_hydrogen_treatment constr
_refine_ls_matrix_type full
_refine_ls_number_parameters 549
_refine_ls_number_reflns 6984
_refine_ls_number_restraints 1
_refine_ls_restrained_S_all 1.109
_refine_ls_R_factor_all 0.0974
_refine_ls_R_factor_gt 0.0512
_refine_ls_shift/su_max 0.001
_refine_ls_shift/su_mean 0.000
_refine_ls_structure_factor_coef Fsqd
_refine_ls_weighting_details 'calc w=1/[\s^2^(Fo^2^)+(0.0482P)^2^+3.0551P] where P=(Fo^2^+2Fc^2^)/3'
_refine_ls_weighting_scheme calc
_refine_ls_wR_factor_gt 0.1187
_refine_ls_wR_factor_ref 0.1367
_reflns_number_gt 4453
_reflns_number_total 6984
_reflns_threshold_expression >2sigma(I)
_cod_data_source_file cg100144p_si_002.cif
_cod_data_source_block 7
_cod_depositor_comments
;
The following automatic conversions were performed:

'_symmetry_cell_setting' value 'Monoclinic' changed to 'monoclinic'
according to /home/saulius/struct/CIF-dictionaries/cif_core.dic
dictionary named 'cif_core.dic' version 2.4.2 from
2011-04-26.

'_exptl_absorpt_correction_type' value 'MULTI-SCAN'
changed to 'multi-scan' according to
/home/saulius/struct/CIF-dictionaries/cif_core.dic dictionary named
'cif_core.dic' version 2.4.2 from 2011-04-26.

Automatic conversion script
Id: cif_fix_values 1715 2011-07-08 13:25:40Z adriana 

The following automatic conversions were performed:

'_exptl_crystal_density_meas' value 'NONE' was changed to '?' - the
value is perceived as not measured.

Automatic conversion script
Id: cif_fix_values 3008 2015-01-20 13:52:24Z robertas 
;
_cod_original_cell_volume 3956.6(13)
_cod_original_sg_symbol_H-M P2(1)/c
_cod_database_code 4501602

loop_
_symmetry_equiv_pos_as_xyz
'x, y, z'
'-x, y+1/2, -z+1/2'
'-x, -y, -z'
'x, -y-1/2, z-1/2'

loop_
_atom_site_label
_atom_site_type_symbol
_atom_site_fract_x
_atom_site_fract_y
_atom_site_fract_z
_atom_site_U_iso_or_equiv
_atom_site_adp_type
_atom_site_occupancy
_atom_site_symmetry_multiplicity
_atom_site_calc_flag
_atom_site_refinement_flags
_atom_site_disorder_assembly
_atom_site_disorder_group
Ni1 Ni -0.07829(5) 0.60576(4) 0.16117(3) 0.02604(18) Uani 1 1 d . . .
Ni2 Ni 0.5000 1.0000 1.0000 0.0254(2) Uani 1 2 d S . .
S1 S 0.34122(9) 0.16703(9) 0.16750(6) 0.0287(3) Uani 1 1 d . . .
O1 O 0.1807(2) 0.7003(2) -0.01339(16) 0.0349(9) Uani 1 1 d . . .
O2 O 0.0271(2) 0.5113(2) 0.13359(14) 0.0313(8) Uani 1 1 d . . .
O3 O 0.0897(3) 0.4506(3) 0.22534(16) 0.0586(12) Uani 1 1 d . . .
O4 O 0.3352(2) 0.1810(2) 0.23477(14) 0.0346(8) Uani 1 1 d . . .
O5 O 0.3092(3) 0.0711(2) 0.14633(16) 0.0394(9) Uani 1 1 d . . .
O6 O 0.4381(2) 0.1915(2) 0.14587(16) 0.0395(9) Uani 1 1 d . . .
O7 O 0.2075(3) 0.2430(3) -0.06856(16) 0.0475(10) Uani 1 1 d . . .
O8 O 0.1214(2) 0.3809(2) -0.06708(14) 0.0294(8) Uani 1 1 d . . .
O9 O -0.0310(3) 0.5824(3) 0.25519(17) 0.0455(11) Uani 1 1 d D . .
H9A H 0.0148 0.5406 0.2533 0.068 Uiso 1 1 d R . .
O10 O -0.1788(2) 0.7081(2) 0.18803(15) 0.0333(8) Uani 1 1 d . . .
H10A H -0.2248 0.6966 0.2122 0.050 Uiso 1 1 d R . .
H10B H -0.1955 0.7367 0.1534 0.050 Uiso 1 1 d R . .
O11 O 0.5784(2) 0.6164(2) 0.96313(16) 0.0361(9) Uani 1 1 d . . .
O12 O 0.3593(2) 1.0253(2) 1.02620(16) 0.0397(9) Uani 1 1 d . . .
H12A H 0.3482 1.0343 1.0647 0.060 Uiso 1 1 d R . .
H12B H 0.3159 0.9933 1.0038 0.060 Uiso 1 1 d R . .
O13 O 0.5558(2) 1.0756(2) 1.07964(15) 0.0315(8) Uani 1 1 d . . .
H13A H 0.5133 1.1031 1.1012 0.047 Uiso 1 1 d R . .
H13B H 0.6080 1.1078 1.0737 0.047 Uiso 1 1 d R . .
O14 O 0.7987(6) 0.9515(5) 0.0681(4) 0.153(3) Uani 1 1 d . . .
H14A H 0.8595 0.9407 0.0793 0.229 Uiso 1 1 d R . .
N1 N 0.0213(3) 0.7190(3) 0.14780(18) 0.0321(10) Uani 1 1 d . . .
N2 N 0.2681(4) 0.8309(3) 0.0104(2) 0.0522(14) Uani 1 1 d . . .
N3 N 0.2980(3) 0.7923(3) -0.0468(2) 0.0473(13) Uani 1 1 d . . .
N4 N 0.1785(3) 0.5099(3) -0.16470(18) 0.0314(10) Uani 1 1 d . . .
N5 N 0.5675(5) 0.5285(5) 0.7739(3) 0.0788(18) Uani 1 1 d . . .
N6 N 0.6411(4) 0.4780(3) 0.9993(2) 0.0458(12) Uani 1 1 d . . .
N7 N 0.6219(3) 0.5369(3) 1.0513(2) 0.0447(12) Uani 1 1 d . . .
N8 N 0.5128(3) 0.8707(3) 1.05422(19) 0.0318(10) Uani 1 1 d . . .
C1 C 0.1496(4) 0.8673(4) 0.1199(3) 0.0539(17) Uani 1 1 d . . .
H1 H 0.1938 0.9162 0.1114 0.065 Uiso 1 1 calc R . .
C2 C 0.0904(5) 0.8753(4) 0.1690(3) 0.0586(18) Uani 1 1 d . . .
H2 H 0.0930 0.9305 0.1940 0.070 Uiso 1 1 calc R . .
C3 C 0.0269(4) 0.8012(4) 0.1812(3) 0.0446(15) Uani 1 1 d . . .
H3 H -0.0142 0.8084 0.2141 0.054 Uiso 1 1 calc R . .
C4 C 0.0783(3) 0.7126(4) 0.0990(2) 0.0302(12) Uani 1 1 d . . .
H4 H 0.0742 0.6567 0.0747 0.036 Uiso 1 1 calc R . .
C5 C 0.1423(4) 0.7839(4) 0.0825(2) 0.0344(13) Uani 1 1 d . . .
C6 C 0.1989(4) 0.7749(4) 0.0275(2) 0.0346(13) Uani 1 1 d . . .
C7 C 0.2450(4) 0.7163(4) -0.0587(2) 0.0334(12) Uani 1 1 d . . .
C8 C 0.2462(4) 0.6505(3) -0.1120(2) 0.0309(12) Uani 1 1 d . . .
C9 C 0.1815(4) 0.5731(3) -0.1169(2) 0.0294(12) Uani 1 1 d . . .
H9 H 0.1379 0.5645 -0.0854 0.035 Uiso 1 1 calc R . .
C10 C 0.2431(4) 0.5227(4) -0.2086(2) 0.0399(14) Uani 1 1 d . . .
H10 H 0.2426 0.4787 -0.2417 0.048 Uiso 1 1 calc R . .
C11 C 0.3105(4) 0.5975(4) -0.2075(3) 0.0468(15) Uani 1 1 d . . .
H11 H 0.3542 0.6036 -0.2390 0.056 Uiso 1 1 calc R . .
C12 C 0.3116(4) 0.6631(4) -0.1584(3) 0.0466(15) Uani 1 1 d . . .
H12 H 0.3556 0.7149 -0.1565 0.056 Uiso 1 1 calc R . .
C13 C 0.1409(3) 0.3828(3) 0.1301(2) 0.0272(11) Uani 1 1 d . . .
C14 C 0.2047(3) 0.3181(3) 0.1626(2) 0.0269(11) Uani 1 1 d . . .
H14 H 0.2132 0.3200 0.2065 0.032 Uiso 1 1 calc R . .
C15 C 0.2563(3) 0.2499(3) 0.1288(2) 0.0257(11) Uani 1 1 d . . .
C16 C 0.2424(4) 0.2465(3) 0.0634(2) 0.0290(12) Uani 1 1 d . . .
H16 H 0.2746 0.1995 0.0412 0.035 Uiso 1 1 calc R . .
C17 C 0.1805(3) 0.3133(3) 0.0307(2) 0.0253(11) Uani 1 1 d . . .
C18 C 0.1294(3) 0.3809(3) 0.0646(2) 0.0278(11) Uani 1 1 d . . .
H18 H 0.0873 0.4250 0.0431 0.033 Uiso 1 1 calc R . .
C19 C 0.0817(4) 0.4536(3) 0.1661(2) 0.0282(11) Uani 1 1 d . . .
C20 C 0.1689(4) 0.3129(4) -0.0402(2) 0.0307(12) Uani 1 1 d . . .
C21 C 0.6721(5) 0.4199(5) 0.8672(3) 0.069(2) Uani 1 1 d . . .
H21 H 0.7079 0.3837 0.8980 0.083 Uiso 1 1 calc R . .
C22 C 0.6714(6) 0.3950(6) 0.8046(4) 0.084(2) Uani 1 1 d . . .
H22 H 0.7065 0.3413 0.7923 0.101 Uiso 1 1 calc R . .
C23 C 0.6188(6) 0.4498(6) 0.7607(4) 0.080(2) Uani 1 1 d . . .
H23 H 0.6186 0.4311 0.7186 0.096 Uiso 1 1 calc R . .
C24 C 0.5696(5) 0.5518(5) 0.8357(3) 0.0576(17) Uani 1 1 d . . .
H24 H 0.5354 0.6068 0.8467 0.069 Uiso 1 1 calc R . .
C25 C 0.6186(4) 0.4998(4) 0.8835(3) 0.0412(14) Uani 1 1 d . . .
C26 C 0.6146(4) 0.5275(4) 0.9491(3) 0.0366(13) Uani 1 1 d . . .
C27 C 0.5866(4) 0.6168(4) 1.0277(2) 0.0355(13) Uani 1 1 d . . .
C28 C 0.5571(4) 0.7034(4) 1.0609(2) 0.0331(12) Uani 1 1 d . . .
C29 C 0.5367(4) 0.7878(4) 1.0271(2) 0.0325(12) Uani 1 1 d . . .
H29 H 0.5398 0.7865 0.9835 0.039 Uiso 1 1 calc R . .
C30 C 0.5077(4) 0.8703(4) 1.1171(2) 0.0411(14) Uani 1 1 d . . .
H30 H 0.4898 0.9269 1.1369 0.049 Uiso 1 1 calc R . .
C31 C 0.5281(4) 0.7894(4) 1.1537(3) 0.0468(15) Uani 1 1 d . . .
H31 H 0.5246 0.7923 1.1973 0.056 Uiso 1 1 calc R . .
C32 C 0.5536(4) 0.7045(4) 1.1256(3) 0.0421(14) Uani 1 1 d . . .
H32 H 0.5682 0.6494 1.1496 0.051 Uiso 1 1 calc R . .
C33 C 0.7921(8) 0.9755(7) 0.1349(5) 0.124(4) Uani 1 1 d . . .
H33A H 0.8451 0.9443 0.1598 0.187 Uiso 1 1 calc R . .
H33B H 0.7294 0.9538 0.1482 0.187 Uiso 1 1 calc R . .
H33C H 0.7974 1.0441 0.1404 0.187 Uiso 1 1 calc R . .
C34 C 0.0008(10) 0.6500(8) 0.3092(5) 0.328(14) Uani 1 1 d D . .
H34A H 0.0703 0.6639 0.3084 0.492 Uiso 1 1 calc R . .
H34B H -0.0114 0.6199 0.3486 0.492 Uiso 1 1 calc R . .
H34C H -0.0365 0.7089 0.3046 0.492 Uiso 1 1 calc R . .
O15 O 0.0554(16) 0.5973(15) 0.4529(12) 0.103(8) Uani 0.25 1 d P A 1
O15' O -0.0261(18) 0.569(2) 0.4759(16) 0.165(15) Uani 0.25 1 d P B 2

loop_
_atom_site_aniso_label
_atom_site_aniso_U_11
_atom_site_aniso_U_22
_atom_site_aniso_U_33
_atom_site_aniso_U_23
_atom_site_aniso_U_13
_atom_site_aniso_U_12
Ni1 0.0312(4) 0.0273(4) 0.0203(3) -0.0018(3) 0.0067(3) 0.0026(3)
Ni2 0.0284(5) 0.0221(5) 0.0267(5) -0.0016(4) 0.0075(4) -0.0017(4)
S1 0.0336(7) 0.0315(8) 0.0219(6) 0.0023(5) 0.0078(5) 0.0085(6)
O1 0.038(2) 0.029(2) 0.039(2) -0.0068(16) 0.0146(17) -0.0131(16)
O2 0.037(2) 0.034(2) 0.0228(18) 0.0006(15) 0.0044(16) 0.0138(17)
O3 0.086(3) 0.068(3) 0.023(2) 0.0011(18) 0.009(2) 0.044(2)
O4 0.039(2) 0.045(2) 0.0202(18) 0.0023(15) 0.0056(15) 0.0114(17)
O5 0.057(2) 0.026(2) 0.035(2) -0.0007(15) 0.0029(18) 0.0049(17)
O6 0.031(2) 0.047(2) 0.042(2) 0.0063(17) 0.0130(17) 0.0104(17)
O7 0.069(3) 0.049(3) 0.024(2) -0.0023(17) 0.0058(19) 0.028(2)
O8 0.035(2) 0.031(2) 0.0222(18) 0.0012(15) 0.0036(15) 0.0049(16)
O9 0.060(3) 0.051(3) 0.026(2) -0.0085(17) 0.0051(19) 0.016(2)
O10 0.040(2) 0.036(2) 0.0257(19) 0.0022(15) 0.0132(16) 0.0065(16)
O11 0.042(2) 0.026(2) 0.040(2) 0.0033(16) 0.0035(17) 0.0007(16)
O12 0.034(2) 0.047(2) 0.039(2) -0.0152(17) 0.0074(17) -0.0052(17)
O13 0.0287(19) 0.031(2) 0.036(2) -0.0048(15) 0.0130(16) -0.0047(15)
O14 0.200(8) 0.099(5) 0.156(7) 0.017(5) -0.008(6) 0.026(5)
N1 0.032(2) 0.036(3) 0.028(2) -0.0071(19) 0.0062(19) 0.001(2)
N2 0.055(3) 0.045(3) 0.060(3) -0.017(2) 0.026(3) -0.022(3)
N3 0.053(3) 0.040(3) 0.052(3) -0.015(2) 0.025(2) -0.021(2)
N4 0.041(3) 0.028(2) 0.026(2) -0.0002(18) 0.009(2) 0.001(2)
N5 0.103(5) 0.082(5) 0.052(4) 0.002(3) 0.004(3) 0.008(4)
N6 0.057(3) 0.031(3) 0.049(3) 0.003(2) 0.002(2) 0.010(2)
N7 0.056(3) 0.031(3) 0.047(3) 0.005(2) 0.000(2) 0.009(2)
N8 0.032(2) 0.032(3) 0.031(2) 0.0022(19) 0.0040(19) -0.0029(19)
C1 0.049(4) 0.043(4) 0.072(4) -0.026(3) 0.025(3) -0.020(3)
C2 0.060(4) 0.050(4) 0.068(4) -0.037(3) 0.020(3) -0.021(3)
C3 0.037(3) 0.049(4) 0.049(4) -0.024(3) 0.012(3) -0.006(3)
C4 0.033(3) 0.030(3) 0.028(3) -0.007(2) 0.007(2) -0.004(2)
C5 0.034(3) 0.028(3) 0.041(3) -0.006(2) 0.006(2) -0.002(2)
C6 0.039(3) 0.028(3) 0.038(3) -0.009(2) 0.009(2) -0.012(2)
C7 0.031(3) 0.030(3) 0.040(3) -0.003(2) 0.014(2) -0.008(2)
C8 0.036(3) 0.028(3) 0.030(3) -0.001(2) 0.011(2) -0.003(2)
C9 0.035(3) 0.030(3) 0.025(3) -0.002(2) 0.010(2) -0.001(2)
C10 0.049(4) 0.041(4) 0.031(3) -0.001(2) 0.014(3) 0.006(3)
C11 0.050(4) 0.052(4) 0.041(3) -0.003(3) 0.026(3) -0.008(3)
C12 0.050(4) 0.043(4) 0.050(4) -0.002(3) 0.023(3) -0.013(3)
C13 0.030(3) 0.028(3) 0.025(3) -0.001(2) 0.008(2) 0.005(2)
C14 0.033(3) 0.028(3) 0.021(3) 0.002(2) 0.008(2) 0.005(2)
C15 0.026(3) 0.025(3) 0.026(3) 0.005(2) 0.005(2) 0.002(2)
C16 0.035(3) 0.029(3) 0.023(3) -0.004(2) 0.006(2) 0.005(2)
C17 0.026(3) 0.030(3) 0.020(2) 0.002(2) 0.001(2) 0.000(2)
C18 0.028(3) 0.030(3) 0.026(3) 0.003(2) 0.001(2) 0.002(2)
C19 0.031(3) 0.027(3) 0.027(3) 0.002(2) 0.006(2) 0.001(2)
C20 0.026(3) 0.038(3) 0.029(3) -0.002(2) 0.003(2) -0.003(2)
C21 0.087(5) 0.061(5) 0.060(5) -0.001(3) 0.011(4) 0.026(4)
C22 0.106(7) 0.072(6) 0.078(6) -0.020(4) 0.024(5) 0.027(5)
C23 0.099(7) 0.089(6) 0.052(5) -0.022(4) 0.011(4) -0.002(5)
C24 0.068(5) 0.055(4) 0.051(4) -0.006(3) 0.006(3) 0.001(3)
C25 0.040(3) 0.036(3) 0.048(4) 0.003(3) 0.006(3) -0.006(3)
C26 0.036(3) 0.025(3) 0.049(4) 0.001(2) 0.005(3) -0.003(2)
C27 0.032(3) 0.033(3) 0.042(3) 0.005(2) 0.002(2) -0.008(2)
C28 0.035(3) 0.027(3) 0.036(3) 0.003(2) 0.000(2) -0.001(2)
C29 0.035(3) 0.032(3) 0.031(3) 0.001(2) 0.007(2) -0.001(2)
C30 0.058(4) 0.028(3) 0.038(3) 0.000(2) 0.007(3) -0.005(3)
C31 0.065(4) 0.046(4) 0.030(3) 0.003(3) 0.007(3) -0.010(3)
C32 0.055(4) 0.032(3) 0.038(3) 0.011(2) -0.005(3) -0.003(3)
C33 0.152(10) 0.122(9) 0.096(8) -0.006(6) -0.004(7) 0.020(7)
C34 0.234(18) 0.34(2) 0.44(3) 0.29(2) 0.18(2) 0.220(18)
O15 0.062(14) 0.095(17) 0.15(2) -0.085(15) -0.015(14) 0.004(12)
O15' 0.051(15) 0.23(3) 0.21(3) -0.14(3) -0.021(18) 0.004(18)

loop_
_atom_type_symbol
_atom_type_description
_atom_type_scat_dispersion_real
_atom_type_scat_dispersion_imag
_atom_type_scat_source
C C 0.0033 0.0016 'International Tables Vol C Tables 4.2.6.8 and 6.1.1.4'
H H 0.0000 0.0000 'International Tables Vol C Tables 4.2.6.8 and 6.1.1.4'
N N 0.0061 0.0033 'International Tables Vol C Tables 4.2.6.8 and 6.1.1.4'
O O 0.0106 0.0060 'International Tables Vol C Tables 4.2.6.8 and 6.1.1.4'
S S 0.1246 0.1234 'International Tables Vol C Tables 4.2.6.8 and 6.1.1.4'
Ni Ni 0.3393 1.1124 'International Tables Vol C Tables 4.2.6.8 and 6.1.1.4'

loop_
_geom_angle_atom_site_label_1
_geom_angle_atom_site_label_2
_geom_angle_atom_site_label_3
_geom_angle
_geom_angle_site_symmetry_1
_geom_angle_site_symmetry_3
O8 Ni1 O2 86.06(13) 3_565 .
O8 Ni1 O10 93.61(13) 3_565 .
O2 Ni1 O10 176.47(13) . .
O8 Ni1 O9 175.91(14) 3_565 .
O2 Ni1 O9 90.32(14) . .
O10 Ni1 O9 90.12(14) . .
O8 Ni1 N1 86.47(14) 3_565 .
O2 Ni1 N1 88.42(14) . .
O10 Ni1 N1 88.05(14) . .
O9 Ni1 N1 95.35(16) . .
O8 Ni1 N4 88.13(14) 3_565 3_565
O2 Ni1 N4 89.22(14) . 3_565
O10 Ni1 N4 94.28(14) . 3_565
O9 Ni1 N4 89.91(16) . 3_565
N1 Ni1 N4 174.25(15) . 3_565
O12 Ni2 O12 180.000(1) 3_677 .
O12 Ni2 O13 91.16(13) 3_677 .
O12 Ni2 O13 88.84(13) . .
O12 Ni2 O13 88.84(13) 3_677 3_677
O12 Ni2 O13 91.16(13) . 3_677
O13 Ni2 O13 180.000(1) . 3_677
O12 Ni2 N8 87.95(14) 3_677 .
O12 Ni2 N8 92.05(15) . .
O13 Ni2 N8 88.59(14) . .
O13 Ni2 N8 91.41(14) 3_677 .
O12 Ni2 N8 92.05(15) 3_677 3_677
O12 Ni2 N8 87.95(14) . 3_677
O13 Ni2 N8 91.41(14) . 3_677
O13 Ni2 N8 88.59(14) 3_677 3_677
N8 Ni2 N8 180.000(1) . 3_677
O4 S1 O5 112.8(2) . .
O4 S1 O6 113.5(2) . .
O5 S1 O6 111.5(2) . .
O4 S1 C15 106.6(2) . .
O5 S1 C15 106.3(2) . .
O6 S1 C15 105.5(2) . .
C6 O1 C7 103.4(4) . .
C19 O2 Ni1 129.7(3) . .
C20 O8 Ni1 127.6(3) . 3_565
C34 O9 Ni1 132.8(6) . .
C34 O9 H9A 106.8 . .
Ni1 O9 H9A 103.5 . .
Ni1 O10 H10A 124.2 . .
Ni1 O10 H10B 102.6 . .
H10A O10 H10B 116.8 . .
C27 O11 C26 102.6(4) . .
Ni2 O12 H12A 121.3 . .
Ni2 O12 H12B 111.9 . .
H12A O12 H12B 116.7 . .
Ni2 O13 H13A 116.3 . .
Ni2 O13 H13B 113.4 . .
H13A O13 H13B 116.4 . .
C33 O14 H14A 84.3 . .
C4 N1 C3 116.9(4) . .
C4 N1 Ni1 117.8(3) . .
C3 N1 Ni1 125.0(3) . .
C6 N2 N3 105.9(4) . .
C7 N3 N2 106.7(4) . .
C10 N4 C9 117.3(4) . .
C10 N4 Ni1 125.6(3) . 3_565
C9 N4 Ni1 117.0(3) . 3_565
C23 N5 C24 115.3(6) . .
C26 N6 N7 106.3(4) . .
C27 N7 N6 106.0(4) . .
C29 N8 C30 117.2(4) . .
C29 N8 Ni2 120.2(3) . .
C30 N8 Ni2 122.2(3) . .
C2 C1 C5 118.7(5) . .
C2 C1 H1 120.6 . .
C5 C1 H1 120.6 . .
C1 C2 C3 119.5(5) . .
C1 C2 H2 120.3 . .
C3 C2 H2 120.3 . .
N1 C3 C2 123.1(5) . .
N1 C3 H3 118.5 . .
C2 C3 H3 118.5 . .
N1 C4 C5 124.0(5) . .
N1 C4 H4 118.0 . .
C5 C4 H4 118.0 . .
C4 C5 C1 117.8(5) . .
C4 C5 C6 121.6(4) . .
C1 C5 C6 120.6(5) . .
N2 C6 O1 112.3(4) . .
N2 C6 C5 127.8(5) . .
O1 C6 C5 119.9(4) . .
N3 C7 O1 111.7(4) . .
N3 C7 C8 128.8(4) . .
O1 C7 C8 119.5(4) . .
C9 C8 C12 118.6(5) . .
C9 C8 C7 120.1(4) . .
C12 C8 C7 121.3(5) . .
N4 C9 C8 123.1(4) . .
N4 C9 H9 118.4 . .
C8 C9 H9 118.4 . .
N4 C10 C11 123.6(5) . .
N4 C10 H10 118.2 . .
C11 C10 H10 118.2 . .
C10 C11 C12 118.5(5) . .
C10 C11 H11 120.8 . .
C12 C11 H11 120.8 . .
C11 C12 C8 118.8(5) . .
C11 C12 H12 120.6 . .
C8 C12 H12 120.6 . .
C18 C13 C14 120.2(4) . .
C18 C13 C19 119.7(4) . .
C14 C13 C19 120.0(4) . .
C13 C14 C15 119.6(4) . .
C13 C14 H14 120.2 . .
C15 C14 H14 120.2 . .
C16 C15 C14 120.0(4) . .
C16 C15 S1 118.2(3) . .
C14 C15 S1 121.7(4) . .
C15 C16 C17 120.3(4) . .
C15 C16 H16 119.8 . .
C17 C16 H16 119.8 . .
C18 C17 C16 119.4(4) . .
C18 C17 C20 120.1(4) . .
C16 C17 C20 120.6(4) . .
C13 C18 C17 120.4(4) . .
C13 C18 H18 119.8 . .
C17 C18 H18 119.8 . .
O3 C19 O2 125.1(4) . .
O3 C19 C13 118.4(4) . .
O2 C19 C13 116.5(4) . .
O8 C20 O7 124.9(5) . .
O8 C20 C17 117.6(4) . .
O7 C20 C17 117.5(5) . .
C22 C21 C25 118.6(7) . .
C22 C21 H21 120.7 . .
C25 C21 H21 120.7 . .
C23 C22 C21 119.2(7) . .
C23 C22 H22 120.4 . .
C21 C22 H22 120.4 . .
N5 C23 C22 124.4(7) . .
N5 C23 H23 117.8 . .
C22 C23 H23 117.8 . .
N5 C24 C25 124.5(6) . .
N5 C24 H24 117.7 . .
C25 C24 H24 117.7 . .
C24 C25 C21 117.9(6) . .
C24 C25 C26 121.3(5) . .
C21 C25 C26 120.8(5) . .
N6 C26 O11 112.3(5) . .
N6 C26 C25 128.4(5) . .
O11 C26 C25 119.2(5) . .
N7 C27 O11 112.7(5) . .
N7 C27 C28 128.5(5) . .
O11 C27 C28 118.8(5) . .
C32 C28 C29 118.9(5) . .
C32 C28 C27 121.4(5) . .
C29 C28 C27 119.6(5) . .
N8 C29 C28 123.2(5) . .
N8 C29 H29 118.4 . .
C28 C29 H29 118.4 . .
N8 C30 C31 122.7(5) . .
N8 C30 H30 118.7 . .
C31 C30 H30 118.7 . .
C32 C31 C30 119.8(5) . .
C32 C31 H31 120.1 . .
C30 C31 H31 120.1 . .
C31 C32 C28 118.1(5) . .
C31 C32 H32 120.9 . .
C28 C32 H32 120.9 . .
O14 C33 H33A 109.5 . .
O14 C33 H33B 109.5 . .
H33A C33 H33B 109.5 . .
O14 C33 H33C 109.5 . .
H33A C33 H33C 109.5 . .
H33B C33 H33C 109.5 . .
O9 C34 H34A 109.5 . .
O9 C34 H34B 109.5 . .
H34A C34 H34B 109.5 . .
O9 C34 H34C 109.5 . .
H34A C34 H34C 109.5 . .
H34B C34 H34C 109.5 . .

loop_
_geom_bond_atom_site_label_1
_geom_bond_atom_site_label_2
_geom_bond_distance
_geom_bond_site_symmetry_2
Ni1 O8 2.045(3) 3_565
Ni1 O2 2.051(3) .
Ni1 O10 2.072(3) .
Ni1 O9 2.073(4) .
Ni1 N1 2.100(4) .
Ni1 N4 2.103(4) 3_565
Ni2 O12 2.050(3) 3_677
Ni2 O12 2.050(3) .
Ni2 O13 2.080(3) .
Ni2 O13 2.080(3) 3_677
Ni2 N8 2.129(4) .
Ni2 N8 2.129(4) 3_677
S1 O4 1.449(3) .
S1 O5 1.458(3) .
S1 O6 1.458(3) .
S1 C15 1.779(5) .
O1 C6 1.359(5) .
O1 C7 1.362(5) .
O2 C19 1.257(5) .
O3 C19 1.253(5) .
O7 C20 1.271(6) .
O8 C20 1.252(6) .
O8 Ni1 2.045(3) 3_565
O9 C34 1.516(10) .
O9 H9A 0.8506 .
O10 H10A 0.8505 .
O10 H10B 0.8500 .
O11 C27 1.365(6) .
O11 C26 1.366(6) .
O12 H12A 0.8499 .
O12 H12B 0.8504 .
O13 H13A 0.8504 .
O13 H13B 0.8509 .
O14 C33 1.464(10) .
O14 H14A 0.8501 .
N1 C4 1.339(6) .
N1 C3 1.340(6) .
N2 C6 1.288(6) .
N2 N3 1.412(6) .
N3 C7 1.286(6) .
N4 C10 1.335(6) .
N4 C9 1.338(6) .
N4 Ni1 2.103(4) 3_565
N5 C23 1.334(9) .
N5 C24 1.348(8) .
N6 C26 1.295(6) .
N6 N7 1.412(6) .
N7 C27 1.292(6) .
N8 C29 1.335(6) .
N8 C30 1.342(6) .
C1 C2 1.365(7) .
C1 C5 1.400(7) .
C1 H1 0.9300 .
C2 C3 1.375(7) .
C2 H2 0.9300 .
C3 H3 0.9300 .
C4 C5 1.375(6) .
C4 H4 0.9300 .
C5 C6 1.449(7) .
C7 C8 1.453(7) .
C8 C9 1.382(6) .
C8 C12 1.383(6) .
C9 H9 0.9300 .
C10 C11 1.377(7) .
C10 H10 0.9300 .
C11 C12 1.382(7) .
C11 H11 0.9300 .
C12 H12 0.9300 .
C13 C18 1.388(6) .
C13 C14 1.389(6) .
C13 C19 1.510(6) .
C14 C15 1.403(6) .
C14 H14 0.9300 .
C15 C16 1.386(6) .
C16 C17 1.396(6) .
C16 H16 0.9300 .
C17 C18 1.395(6) .
C17 C20 1.501(6) .
C18 H18 0.9300 .
C21 C22 1.373(9) .
C21 C25 1.380(8) .
C21 H21 0.9300 .
C22 C23 1.358(10) .
C22 H22 0.9300 .
C23 H23 0.9300 .
C24 C25 1.372(8) .
C24 H24 0.9300 .
C25 C26 1.449(7) .
C27 C28 1.461(7) .
C28 C32 1.377(7) .
C28 C29 1.387(7) .
C29 H29 0.9300 .
C30 C31 1.379(7) .
C30 H30 0.9300 .
C31 C32 1.375(7) .
C31 H31 0.9300 .
C32 H32 0.9300 .
C33 H33A 0.9600 .
C33 H33B 0.9600 .
C33 H33C 0.9600 .
C34 H34A 0.9600 .
C34 H34B 0.9600 .
C34 H34C 0.9600 .

loop_
_geom_torsion_atom_site_label_1
_geom_torsion_atom_site_label_2
_geom_torsion_atom_site_label_3
_geom_torsion_atom_site_label_4
_geom_torsion
_geom_torsion_site_symmetry_1
O8 Ni1 O2 C19 -167.5(4) 3_565
O9 Ni1 O2 C19 10.6(4) .
N1 Ni1 O2 C19 105.9(4) .
N4 Ni1 O2 C19 -79.3(4) 3_565
O2 Ni1 O9 C34 127.1(8) .
O10 Ni1 O9 C34 -49.4(8) .
N1 Ni1 O9 C34 38.7(9) .
N4 Ni1 O9 C34 -143.7(8) 3_565
O8 Ni1 N1 C4 -48.7(4) 3_565
O2 Ni1 N1 C4 37.5(4) .
O10 Ni1 N1 C4 -142.4(4) .
O9 Ni1 N1 C4 127.7(4) .
O8 Ni1 N1 C3 125.5(4) 3_565
O2 Ni1 N1 C3 -148.4(4) .
O10 Ni1 N1 C3 31.8(4) .
O9 Ni1 N1 C3 -58.2(5) .
C6 N2 N3 C7 -0.6(6) .
C26 N6 N7 C27 -0.8(6) .
O12 Ni2 N8 C29 -54.2(4) 3_677
O12 Ni2 N8 C29 125.8(4) .
O13 Ni2 N8 C29 -145.4(4) .
O13 Ni2 N8 C29 34.6(4) 3_677
O12 Ni2 N8 C30 118.7(4) 3_677
O12 Ni2 N8 C30 -61.3(4) .
O13 Ni2 N8 C30 27.5(4) .
O13 Ni2 N8 C30 -152.5(4) 3_677
C5 C1 C2 C3 1.1(10) .
C4 N1 C3 C2 -2.9(8) .
Ni1 N1 C3 C2 -177.1(5) .
C1 C2 C3 N1 1.6(10) .
C3 N1 C4 C5 1.5(8) .
Ni1 N1 C4 C5 176.1(4) .
N1 C4 C5 C1 1.2(8) .
N1 C4 C5 C6 -177.2(5) .
C2 C1 C5 C4 -2.4(9) .
C2 C1 C5 C6 176.0(6) .
N3 N2 C6 O1 1.0(7) .
N3 N2 C6 C5 -178.8(5) .
C7 O1 C6 N2 -0.9(6) .
C7 O1 C6 C5 178.9(5) .
C4 C5 C6 N2 -172.4(6) .
C1 C5 C6 N2 9.2(9) .
C4 C5 C6 O1 7.8(8) .
C1 C5 C6 O1 -170.5(5) .
N2 N3 C7 O1 0.0(6) .
N2 N3 C7 C8 179.7(5) .
C6 O1 C7 N3 0.5(6) .
C6 O1 C7 C8 -179.2(5) .
N3 C7 C8 C9 -178.8(6) .
O1 C7 C8 C9 0.9(8) .
N3 C7 C8 C12 1.6(9) .
O1 C7 C8 C12 -178.8(5) .
C10 N4 C9 C8 1.3(7) .
Ni1 N4 C9 C8 177.7(4) 3_565
C12 C8 C9 N4 -0.5(8) .
C7 C8 C9 N4 179.8(5) .
C9 N4 C10 C11 -1.0(8) .
Ni1 N4 C10 C11 -177.1(4) 3_565
N4 C10 C11 C12 0.0(9) .
C10 C11 C12 C8 0.8(9) .
C9 C8 C12 C11 -0.6(8) .
C7 C8 C12 C11 179.1(5) .
C18 C13 C14 C15 -1.0(7) .
C19 C13 C14 C15 177.4(4) .
C13 C14 C15 C16 -0.9(7) .
C13 C14 C15 S1 178.5(4) .
O4 S1 C15 C16 -175.5(4) .
O5 S1 C15 C16 -54.9(4) .
O6 S1 C15 C16 63.6(4) .
O4 S1 C15 C14 5.1(4) .
O5 S1 C15 C14 125.7(4) .
O6 S1 C15 C14 -115.8(4) .
C14 C15 C16 C17 2.7(7) .
S1 C15 C16 C17 -176.7(4) .
C15 C16 C17 C18 -2.7(7) .
C15 C16 C17 C20 177.1(4) .
C14 C13 C18 C17 1.0(7) .
C19 C13 C18 C17 -177.4(4) .
C16 C17 C18 C13 0.9(7) .
C20 C17 C18 C13 -179.0(4) .
Ni1 O2 C19 O3 -8.6(8) .
Ni1 O2 C19 C13 171.0(3) .
C18 C13 C19 O3 176.5(5) .
C14 C13 C19 O3 -1.9(7) .
C18 C13 C19 O2 -3.1(7) .
C14 C13 C19 O2 178.6(4) .
Ni1 O8 C20 O7 7.2(7) 3_565
Ni1 O8 C20 C17 -172.3(3) 3_565
C18 C17 C20 O8 7.7(7) .
C16 C17 C20 O8 -172.2(4) .
C18 C17 C20 O7 -171.8(4) .
C16 C17 C20 O7 8.3(7) .
C25 C21 C22 C23 0.4(12) .
C24 N5 C23 C22 -0.6(12) .
C21 C22 C23 N5 0.8(13) .
C23 N5 C24 C25 -0.9(10) .
N5 C24 C25 C21 2.1(10) .
N5 C24 C25 C26 -177.8(6) .
C22 C21 C25 C24 -1.7(10) .
C22 C21 C25 C26 178.2(6) .
N7 N6 C26 O11 0.0(6) .
N7 N6 C26 C25 -179.7(5) .
C27 O11 C26 N6 0.6(6) .
C27 O11 C26 C25 -179.6(4) .
C24 C25 C26 N6 166.6(6) .
C21 C25 C26 N6 -13.3(9) .
C24 C25 C26 O11 -13.2(8) .
C21 C25 C26 O11 167.0(5) .
N6 N7 C27 O11 1.2(6) .
N6 N7 C27 C28 -178.1(5) .
C26 O11 C27 N7 -1.2(5) .
C26 O11 C27 C28 178.2(4) .
N7 C27 C28 C32 -7.7(8) .
O11 C27 C28 C32 173.0(5) .
N7 C27 C28 C29 169.1(5) .
O11 C27 C28 C29 -10.2(7) .
C30 N8 C29 C28 -0.7(7) .
Ni2 N8 C29 C28 172.6(4) .
C32 C28 C29 N8 -0.6(8) .
C27 C28 C29 N8 -177.5(4) .
C29 N8 C30 C31 1.4(8) .
Ni2 N8 C30 C31 -171.7(4) .
N8 C30 C31 C32 -0.8(9) .
C30 C31 C32 C28 -0.5(8) .
C29 C28 C32 C31 1.2(8) .
C27 C28 C32 C31 178.1(5) .
